data_7704138
loop_
_publ_author_name
'Zhang, Xu'
'Chen, Xiaodan'
'Zhai, Haojiang'
'Liu, Shihua'
'Hu, Chenyang'
'Liu, Liu Leo'
'Wang, Shuhai'
'Li, Zhongshu'

_publ_section_title
;
 Facile addition of E-H bonds to a dicarbondiphosphide.
;
_journal_issue 19
_journal_name_full 'Dalton transactions (Cambridge, England : 2003)'
_journal_page_first 6384
_journal_page_last 6390
_journal_paper_doi 10.1039/d0dt01341b
_journal_volume 49
_journal_year 2020
_chemical_formula_moiety 'C64 H82 N4 P2'
_chemical_formula_sum 'C64 H82 N4 P2'
_chemical_formula_weight 969.27
_space_group_crystal_system orthorhombic
_space_group_IT_number 19
_space_group_name_Hall 'P 2ac 2ab'
_space_group_name_H-M_alt 'P 21 21 21'
_atom_sites_solution_hydrogens mixed
_atom_sites_solution_primary dual
_audit_creation_date 2020-04-19
_audit_creation_method
;
Olex2 1.2
(compiled 2018.05.29 svn.r3508 for OlexSys, GUI svn.r5506)
;
_audit_update_record
;
2020-04-20 deposited with the CCDC.	2020-04-21 downloaded from the CCDC.
;
_cell_angle_alpha 90
_cell_angle_beta 90
_cell_angle_gamma 90
_cell_formula_units_Z 4
_cell_length_a 12.5962(2)
_cell_length_b 13.0948(2)
_cell_length_c 34.8018(4)
_cell_measurement_reflns_used 6967
_cell_measurement_temperature 150.00(10)
_cell_measurement_theta_max 73.5420
_cell_measurement_theta_min 3.6000
_cell_volume 5740.37(14)
_computing_cell_refinement 'CrysAlisPro 1.171.39.46 (Rigaku OD, 2018)'
_computing_data_collection 'CrysAlisPro 1.171.39.46 (Rigaku OD, 2018)'
_computing_data_reduction 'CrysAlisPro 1.171.39.46 (Rigaku OD, 2018)'
_computing_molecular_graphics 'Olex2 (Dolomanov et al., 2009)'
_computing_publication_material 'Olex2 (Dolomanov et al., 2009)'
_computing_structure_refinement 'ShelXL (Sheldrick, 2015)'
_computing_structure_solution 'ShelXT (Sheldrick, 2015)'
_diffrn_ambient_environment N~2~
_diffrn_ambient_temperature 150.00(10)
_diffrn_detector 'CCD plate'
_diffrn_detector_area_resol_mean 10.6525
_diffrn_detector_type Atlas
_diffrn_measured_fraction_theta_full 0.997
_diffrn_measured_fraction_theta_max 0.973
_diffrn_measurement_details
;
List of Runs (angles in degrees, time in seconds):

  # Type    Start    End  Width  t~exp~   \w     \q     \k     \f   Frames
#--------------------------------------------------------------------------
  1  \w   -111.00 -21.00   1.00    5.00    --  -40.08 -38.00-150.00   90
  2  \w    -36.00   2.00   1.00    5.00    --  -40.08  19.00   0.00   38
  3  \w     50.00  81.00   1.00    5.00    --   40.08 -99.00-180.00   31
  4  \w     37.00 103.00   1.00   20.00    --  105.48 -94.00-120.00   66
  5  \w     81.00 171.00   1.00   20.00    --  105.48  30.00-120.00   90
  6  \w    102.00 170.00   1.00   20.00    --  105.48 125.00-120.00   68
  7  \w     79.00 129.00   1.00   20.00    --  105.48 -45.00  60.00   50
;
_diffrn_measurement_device 'four-circle diffractometer'
_diffrn_measurement_device_type 'SuperNova, Dual, Cu at home/near, Atlas'
_diffrn_measurement_method '\w scans'
_diffrn_orient_matrix_type 'CrysAlisPro convention (1999,Acta A55,543-557)'
_diffrn_orient_matrix_UB_11 -0.0136573000
_diffrn_orient_matrix_UB_12 0.1135610000
_diffrn_orient_matrix_UB_13 0.0105620000
_diffrn_orient_matrix_UB_21 0.0125532000
_diffrn_orient_matrix_UB_22 0.0293509000
_diffrn_orient_matrix_UB_23 -0.0426219000
_diffrn_orient_matrix_UB_31 -0.1208423000
_diffrn_orient_matrix_UB_32 -0.0097064000
_diffrn_orient_matrix_UB_33 -0.0055906000
_diffrn_radiation_monochromator mirror
_diffrn_radiation_probe x-ray
_diffrn_radiation_type CuK\a
_diffrn_radiation_wavelength 1.54184
_diffrn_reflns_av_R_equivalents 0.0235
_diffrn_reflns_av_unetI/netI 0.0345
_diffrn_reflns_Laue_measured_fraction_full 0.997
_diffrn_reflns_Laue_measured_fraction_max 0.973
_diffrn_reflns_limit_h_max 9
_diffrn_reflns_limit_h_min -15
_diffrn_reflns_limit_k_max 16
_diffrn_reflns_limit_k_min -15
_diffrn_reflns_limit_l_max 29
_diffrn_reflns_limit_l_min -43
_diffrn_reflns_number 14864
_diffrn_reflns_point_group_measured_fraction_full 0.878
_diffrn_reflns_point_group_measured_fraction_max 0.839
_diffrn_reflns_theta_full 67.684
_diffrn_reflns_theta_max 73.393
_diffrn_reflns_theta_min 3.606
_diffrn_source 'micro-focus sealed X-ray tube'
_diffrn_source_type 'SuperNova (Cu) X-ray Source'
_exptl_absorpt_coefficient_mu 0.994
_exptl_absorpt_correction_T_max 1.00000
_exptl_absorpt_correction_T_min 0.75785
_exptl_absorpt_correction_type multi-scan
_exptl_absorpt_process_details
;
CrysAlisPro 1.171.39.46 (Rigaku Oxford Diffraction, 2018)
Empirical absorption correction using spherical harmonics,
 implemented in SCALE3 ABSPACK scaling algorithm.
;
_exptl_crystal_colour 'clear yellowish yellow'
_exptl_crystal_colour_lustre clear
_exptl_crystal_colour_modifier yellowish
_exptl_crystal_colour_primary yellow
_exptl_crystal_density_diffrn 1.122
_exptl_crystal_description block
_exptl_crystal_F_000 2096
_exptl_crystal_size_max 0.23
_exptl_crystal_size_mid 0.22
_exptl_crystal_size_min 0.19
_refine_diff_density_max 0.535
_refine_diff_density_min -0.315
_refine_diff_density_rms 0.038
_refine_ls_abs_structure_details
;
 Flack x determined using 3093 quotients [(I+)-(I-)]/[(I+)+(I-)]
 (Parsons, Flack and Wagner, Acta Cryst. B69 (2013) 249-259).
;
_refine_ls_abs_structure_Flack -0.003(8)
_refine_ls_extinction_method none
_refine_ls_goodness_of_fit_ref 1.033
_refine_ls_hydrogen_treatment constr
_refine_ls_matrix_type full
_refine_ls_number_parameters 647
_refine_ls_number_reflns 9701
_refine_ls_number_restraints 0
_refine_ls_restrained_S_all 1.033
_refine_ls_R_factor_all 0.0405
_refine_ls_R_factor_gt 0.0371
_refine_ls_shift/su_max 0.001
_refine_ls_shift/su_mean 0.000
_refine_ls_structure_factor_coef Fsqd
_refine_ls_weighting_details 'w=1/[\s^2^(Fo^2^)+(0.0483P)^2^+1.3742P] where P=(Fo^2^+2Fc^2^)/3'
_refine_ls_weighting_scheme calc
_refine_ls_wR_factor_gt 0.0934
_refine_ls_wR_factor_ref 0.0960
_reflns_Friedel_coverage 0.556
_reflns_Friedel_fraction_full 0.729
_reflns_Friedel_fraction_max 0.672
_reflns_number_gt 9110
_reflns_number_total 9701
_reflns_threshold_expression 'I > 2\s(I)'
_cod_data_source_file d0dt01341b2.cif
_cod_data_source_block 2
_cod_depositor_comments 'Adding full bibliography for 7704134--7704141.cif.'
_cod_database_code 7704138
_shelx_shelxl_version_number 2014/7
_shelx_space_group_comment
;
The symmetry employed for this shelxl refinement is uniquely defined
by the following loop, which should always be used as a source of
symmetry information in preference to the above space-group names.
They are only intended as comments.
;
_shelx_estimated_absorpt_t_max 0.834
_shelx_estimated_absorpt_t_min 0.804
_reflns_odcompleteness_completeness 99.72
_reflns_odcompleteness_iscentric 1
_reflns_odcompleteness_theta 66.97
_olex2_refinement_description
;
1. Fixed Uiso
 At 1.2 times of:
  All C(H) groups, All C(H,H) groups
 At 1.5 times of:
  All C(H,H,H) groups
2.a Everything fixed:
 H2
2.b Ternary CH refined with riding coordinates:
 C37(H37), C25(H25), C63(H63), C22(H22), C51(H51), C48(H48), C34(H34), C60(H60)
2.c Secondary CH2 refined with riding coordinates:
 C40(H40A,H40B), C39(H39A,H39B), C13(H13A,H13B), C14(H14A,H14B)
2.d Aromatic/amide H refined with riding coordinates:
 C45(H45), C17(H17), C11(H11), C29(H29), C19(H19), C18(H18), C43(H43),
 C12(H12), C44(H44), C57(H57), C10(H10), C31(H31), C9(H9), C30(H30), C8(H8),
 C56(H56), C55(H55)
2.e Idealised Me refined as rotating group:
 C36(H36A,H36B,H36C), C26(H26A,H26B,H26C), C47(H47A,H47B,H47C), C23(H23A,H23B,
 H23C), C33(H33A,H33B,H33C), C64(H64A,H64B,H64C), C35(H35A,H35B,H35C), C24(H24A,
 H24B,H24C), C49(H49A,H49B,H49C), C62(H62A,H62B,H62C), C61(H61A,H61B,H61C),
 C50(H50A,H50B,H50C), C52(H52A,H52B,H52C), C38(H38A,H38B,H38C), C59(H59A,H59B,
 H59C), C21(H21A,H21B,H21C)
;
_olex2_date_sample_data_collection 2019-03-08
_olex2_submission_special_instructions 'No special instructions were received'
_oxdiff_exptl_absorpt_empirical_details
;
Empirical correction (ABSPACK) includes:
- Absorption correction using spherical harmonics
- Frame scaling
;
_oxdiff_exptl_absorpt_empirical_full_max 1.412
_oxdiff_exptl_absorpt_empirical_full_min 0.769

loop_
_space_group_symop_operation_xyz
'x, y, z'
'-x+1/2, -y, z+1/2'
'-x, y+1/2, -z+1/2'
'x+1/2, -y+1/2, -z'

loop_
_atom_site_label
_atom_site_type_symbol
_atom_site_fract_x
_atom_site_fract_y
_atom_site_fract_z
_atom_site_U_iso_or_equiv
_atom_site_adp_type
_atom_site_occupancy
_atom_site_site_symmetry_order
_atom_site_calc_flag
_atom_site_refinement_flags_posn
_atom_site_refinement_flags_adp
_atom_site_refinement_flags_occupancy
_atom_site_disorder_assembly
_atom_site_disorder_group
P1 P 0.78830(5) 0.54879(5) 0.62832(2) 0.02253(13) Uani 1 1 d . . . . .
P2 P 0.57744(5) 0.52826(5) 0.60976(2) 0.02694(14) Uani 1 1 d . . . . .
N2 N 0.54827(16) 0.75675(16) 0.65437(6) 0.0222(4) Uani 1 1 d . . . . .
N1 N 0.72277(16) 0.78613(16) 0.65921(6) 0.0229(4) Uani 1 1 d . . . . .
N4 N 0.64955(17) 0.31193(16) 0.56390(6) 0.0252(4) Uani 1 1 d . . . . .
N3 N 0.82028(16) 0.32451(17) 0.57867(6) 0.0262(5) Uani 1 1 d . . . . .
C2 C 0.64723(18) 0.71552(18) 0.64691(6) 0.0189(4) Uani 1 1 d . . . . .
C27 C 0.82229(19) 0.80054(18) 0.63962(7) 0.0225(5) Uani 1 1 d . . . . .
C4 C 0.72294(19) 0.37121(18) 0.58368(6) 0.0206(4) Uani 1 1 d . . . . .
C3 C 0.70172(18) 0.45706(18) 0.60426(6) 0.0214(4) Uani 1 1 d . . . . .
C1 C 0.66593(18) 0.62342(18) 0.63093(7) 0.0200(4) Uani 1 1 d . . . . .
C58 C 0.9347(2) 0.28607(19) 0.63324(7) 0.0286(5) Uani 1 1 d . . . . .
C16 C 0.3855(2) 0.7100(2) 0.62162(7) 0.0251(5) Uani 1 1 d . . . . .
C53 C 0.91412(19) 0.34415(18) 0.60033(7) 0.0228(5) Uani 1 1 d . . . . .
C15 C 0.45016(19) 0.70149(18) 0.65409(7) 0.0225(5) Uani 1 1 d . . . . .
C6 C 0.7846(2) 0.5004(2) 0.71226(7) 0.0314(6) Uani 1 1 d . . . . .
C32 C 0.9163(2) 0.7896(2) 0.66081(8) 0.0306(6) Uani 1 1 d . . . . .
C42 C 0.5375(2) 0.4049(2) 0.51856(7) 0.0267(5) Uani 1 1 d . . . . .
C41 C 0.5475(2) 0.34791(19) 0.55231(7) 0.0241(5) Uani 1 1 d . . . . .
C28 C 0.8243(2) 0.82940(19) 0.60079(7) 0.0251(5) Uani 1 1 d . . . . .
C46 C 0.4592(2) 0.3230(2) 0.57497(8) 0.0291(5) Uani 1 1 d . . . . .
C7 C 0.7769(2) 0.4942(2) 0.75333(7) 0.0307(6) Uani 1 1 d . . . . .
C40 C 0.6995(2) 0.2287(2) 0.54289(9) 0.0371(7) Uani 1 1 d . . . . .
H40A H 0.6919 0.2383 0.5154 0.045 Uiso 1 1 calc R . . . .
H40B H 0.6684 0.1636 0.5500 0.045 Uiso 1 1 calc R . . . .
C20 C 0.4192(2) 0.6453(2) 0.68654(7) 0.0283(5) Uani 1 1 d . . . . .
C5 C 0.7866(2) 0.5086(2) 0.67811(7) 0.0292(5) Uani 1 1 d . . . . .
C37 C 0.7240(2) 0.8471(2) 0.57766(7) 0.0297(5) Uani 1 1 d . . . . .
H37 H 0.6641 0.8264 0.5938 0.036 Uiso 1 1 calc R . . . .
C25 C 0.4243(2) 0.7624(2) 0.58530(7) 0.0317(6) Uani 1 1 d . . . . .
H25 H 0.5021 0.7606 0.5857 0.038 Uiso 1 1 calc R . . . .
C63 C 0.9623(3) 0.4774(2) 0.55027(8) 0.0384(7) Uani 1 1 d . . . . .
H63 H 0.8850 0.4824 0.5475 0.046 Uiso 1 1 calc R . . . .
C45 C 0.3596(2) 0.3573(2) 0.56301(9) 0.0375(7) Uani 1 1 d . . . . .
H45 H 0.2998 0.3414 0.5775 0.045 Uiso 1 1 calc R . . . .
C54 C 0.9859(2) 0.4177(2) 0.58672(8) 0.0283(5) Uani 1 1 d . . . . .
C17 C 0.2839(2) 0.6674(2) 0.62318(8) 0.0321(6) Uani 1 1 d . . . . .
H17 H 0.2391 0.6727 0.6020 0.038 Uiso 1 1 calc R . . . .
C11 C 0.7445(2) 0.3986(3) 0.81163(9) 0.0383(7) Uani 1 1 d . . . . .
H11 H 0.7286 0.3372 0.8238 0.046 Uiso 1 1 calc R . . . .
C29 C 0.9225(2) 0.8452(2) 0.58351(8) 0.0323(6) Uani 1 1 d . . . . .
H29 H 0.9253 0.8631 0.5577 0.039 Uiso 1 1 calc R . . . .
C19 C 0.3162(2) 0.6051(2) 0.68668(9) 0.0339(6) Uani 1 1 d . . . . .
H19 H 0.2925 0.5694 0.7081 0.041 Uiso 1 1 calc R . . . .
C18 C 0.2491(2) 0.6174(2) 0.65573(9) 0.0352(6) Uani 1 1 d . . . . .
H18 H 0.1802 0.5920 0.6568 0.042 Uiso 1 1 calc R . . . .
C43 C 0.4367(2) 0.4380(2) 0.50783(8) 0.0355(6) Uani 1 1 d . . . . .
H43 H 0.4285 0.4764 0.4855 0.043 Uiso 1 1 calc R . . . .
C39 C 0.8139(2) 0.2336(2) 0.55455(10) 0.0406(7) Uani 1 1 d . . . . .
H39A H 0.8342 0.1731 0.5688 0.049 Uiso 1 1 calc R . . . .
H39B H 0.8596 0.2400 0.5322 0.049 Uiso 1 1 calc R . . . .
C12 C 0.7538(2) 0.4021(2) 0.77199(8) 0.0344(6) Uani 1 1 d . . . . .
H12 H 0.7445 0.3428 0.7577 0.041 Uiso 1 1 calc R . . . .
C22 C 0.4927(2) 0.6265(3) 0.72061(8) 0.0381(7) Uani 1 1 d . . . . .
H22 H 0.5644 0.6480 0.7133 0.046 Uiso 1 1 calc R . . . .
C44 C 0.3489(2) 0.4146(2) 0.52984(9) 0.0388(7) Uani 1 1 d . . . . .
H44 H 0.2822 0.4375 0.5223 0.047 Uiso 1 1 calc R . . . .
C13 C 0.6707(2) 0.8769(2) 0.67489(9) 0.0351(6) Uani 1 1 d . . . . .
H13A H 0.6853 0.9363 0.6591 0.042 Uiso 1 1 calc R . . . .
H13B H 0.6949 0.8904 0.7009 0.042 Uiso 1 1 calc R . . . .
C57 C 1.0290(3) 0.3052(2) 0.65303(9) 0.0418(7) Uani 1 1 d . . . . .
H57 H 1.0443 0.2685 0.6752 0.050 Uiso 1 1 calc R . . . .
C51 C 0.6330(3) 0.4361(3) 0.49451(8) 0.0394(7) Uani 1 1 d . . . . .
H51 H 0.6960 0.4038 0.5057 0.047 Uiso 1 1 calc R . . . .
C10 C 0.7587(3) 0.4855(3) 0.83306(8) 0.0438(7) Uani 1 1 d . . . . .
H10 H 0.7535 0.4826 0.8597 0.053 Uiso 1 1 calc R . . . .
C31 C 1.0124(2) 0.8081(2) 0.64200(9) 0.0381(7) Uani 1 1 d . . . . .
H31 H 1.0756 0.8020 0.6556 0.046 Uiso 1 1 calc R . . . .
C48 C 0.4710(3) 0.2619(2) 0.61177(9) 0.0411(7) Uani 1 1 d . . . . .
H48 H 0.5430 0.2730 0.6216 0.049 Uiso 1 1 calc R . . . .
C34 C 0.9160(2) 0.7626(3) 0.70299(8) 0.0391(7) Uani 1 1 d . . . . .
H34 H 0.8460 0.7345 0.7092 0.047 Uiso 1 1 calc R . . . .
C9 C 0.7807(3) 0.5769(3) 0.81528(9) 0.0465(8) Uani 1 1 d . . . . .
H9 H 0.7900 0.6357 0.8299 0.056 Uiso 1 1 calc R . . . .
C30 C 1.0156(2) 0.8351(2) 0.60385(9) 0.0386(7) Uani 1 1 d . . . . .
H30 H 1.0805 0.8464 0.5918 0.046 Uiso 1 1 calc R . . . .
C8 C 0.7890(3) 0.5819(2) 0.77573(8) 0.0396(7) Uani 1 1 d . . . . .
H8 H 0.8028 0.6442 0.7639 0.047 Uiso 1 1 calc R . . . .
C60 C 0.8598(3) 0.2038(2) 0.64751(9) 0.0404(7) Uani 1 1 d . . . . .
H60 H 0.7993 0.2010 0.6298 0.048 Uiso 1 1 calc R . . . .
C56 C 1.0997(3) 0.3774(3) 0.64017(11) 0.0487(9) Uani 1 1 d . . . . .
H56 H 1.1622 0.3891 0.6537 0.058 Uiso 1 1 calc R . . . .
C36 C 0.7093(3) 0.9598(3) 0.56834(12) 0.0537(9) Uani 1 1 d . . . . .
H36A H 0.7077 0.9985 0.5918 0.081 Uiso 1 1 calc GR . . . .
H36B H 0.6437 0.9692 0.5548 0.081 Uiso 1 1 calc GR . . . .
H36C H 0.7672 0.9829 0.5526 0.081 Uiso 1 1 calc GR . . . .
C55 C 1.0789(2) 0.4327(2) 0.60727(10) 0.0403(7) Uani 1 1 d . . . . .
H55 H 1.1279 0.4808 0.5988 0.048 Uiso 1 1 calc R . . . .
C26 C 0.3880(3) 0.7091(3) 0.54871(8) 0.0508(8) Uani 1 1 d . . . . .
H26A H 0.4043 0.6376 0.5503 0.076 Uiso 1 1 calc GR . . . .
H26B H 0.4241 0.7383 0.5270 0.076 Uiso 1 1 calc GR . . . .
H26C H 0.3128 0.7179 0.5457 0.076 Uiso 1 1 calc GR . . . .
C47 C 0.3930(3) 0.2938(3) 0.64313(10) 0.0567(9) Uani 1 1 d . . . . .
H47A H 0.3969 0.3664 0.6468 0.085 Uiso 1 1 calc GR . . . .
H47B H 0.4108 0.2599 0.6667 0.085 Uiso 1 1 calc GR . . . .
H47C H 0.3222 0.2753 0.6356 0.085 Uiso 1 1 calc GR . . . .
C23 C 0.4968(3) 0.5144(3) 0.73147(12) 0.0621(11) Uani 1 1 d . . . . .
H23A H 0.4279 0.4927 0.7400 0.093 Uiso 1 1 calc GR . . . .
H23B H 0.5473 0.5047 0.7518 0.093 Uiso 1 1 calc GR . . . .
H23C H 0.5176 0.4748 0.7095 0.093 Uiso 1 1 calc GR . . . .
C33 C 0.9324(3) 0.8581(3) 0.72742(10) 0.0573(10) Uani 1 1 d . . . . .
H33A H 0.9994 0.8887 0.7211 0.086 Uiso 1 1 calc GR . . . .
H33B H 0.9318 0.8398 0.7541 0.086 Uiso 1 1 calc GR . . . .
H33C H 0.8763 0.9059 0.7224 0.086 Uiso 1 1 calc GR . . . .
C64 C 1.0058(4) 0.4210(3) 0.51511(10) 0.0596(10) Uani 1 1 d . . . . .
H64A H 1.0815 0.4147 0.5173 0.089 Uiso 1 1 calc GR . . . .
H64B H 0.9886 0.4586 0.4923 0.089 Uiso 1 1 calc GR . . . .
H64C H 0.9745 0.3542 0.5137 0.089 Uiso 1 1 calc GR . . . .
C35 C 0.9993(3) 0.6815(3) 0.71282(10) 0.0522(9) Uani 1 1 d . . . . .
H35A H 0.9914 0.6243 0.6958 0.078 Uiso 1 1 calc GR . . . .
H35B H 0.9895 0.6593 0.7389 0.078 Uiso 1 1 calc GR . . . .
H35C H 1.0690 0.7101 0.7099 0.078 Uiso 1 1 calc GR . . . .
C24 C 0.3911(4) 0.8737(3) 0.58429(11) 0.0647(12) Uani 1 1 d . . . . .
H24A H 0.3154 0.8780 0.5816 0.097 Uiso 1 1 calc GR . . . .
H24B H 0.4245 0.9070 0.5629 0.097 Uiso 1 1 calc GR . . . .
H24C H 0.4124 0.9065 0.6077 0.097 Uiso 1 1 calc GR . . . .
C49 C 0.4587(4) 0.1472(3) 0.60323(12) 0.0649(11) Uani 1 1 d . . . . .
H49A H 0.3883 0.1340 0.5939 0.097 Uiso 1 1 calc GR . . . .
H49B H 0.4706 0.1088 0.6263 0.097 Uiso 1 1 calc GR . . . .
H49C H 0.5096 0.1271 0.5841 0.097 Uiso 1 1 calc GR . . . .
C62 C 1.0075(4) 0.5862(3) 0.55122(12) 0.0637(11) Uani 1 1 d . . . . .
H62A H 0.9839 0.6202 0.5741 0.096 Uiso 1 1 calc GR . . . .
H62B H 0.9833 0.6232 0.5291 0.096 Uiso 1 1 calc GR . . . .
H62C H 1.0837 0.5832 0.5511 0.096 Uiso 1 1 calc GR . . . .
C14 C 0.5570(3) 0.8529(3) 0.67458(15) 0.0645(13) Uani 1 1 d . . . . .
H14A H 0.5301 0.8466 0.7006 0.077 Uiso 1 1 calc R . . . .
H14B H 0.5174 0.9059 0.6614 0.077 Uiso 1 1 calc R . . . .
C61 C 0.9135(3) 0.0993(2) 0.64714(11) 0.0524(9) Uani 1 1 d . . . . .
H61A H 0.9389 0.0847 0.6217 0.079 Uiso 1 1 calc GR . . . .
H61B H 0.8632 0.0479 0.6547 0.079 Uiso 1 1 calc GR . . . .
H61C H 0.9721 0.0994 0.6648 0.079 Uiso 1 1 calc GR . . . .
C50 C 0.6489(4) 0.5515(3) 0.49626(11) 0.0608(10) Uani 1 1 d . . . . .
H50A H 0.5898 0.5850 0.4842 0.091 Uiso 1 1 calc GR . . . .
H50B H 0.7132 0.5694 0.4831 0.091 Uiso 1 1 calc GR . . . .
H50C H 0.6536 0.5728 0.5226 0.091 Uiso 1 1 calc GR . . . .
C52 C 0.6230(4) 0.3995(3) 0.45287(10) 0.0623(10) Uani 1 1 d . . . . .
H52A H 0.6174 0.3264 0.4524 0.093 Uiso 1 1 calc GR . . . .
H52B H 0.6847 0.4201 0.4386 0.093 Uiso 1 1 calc GR . . . .
H52C H 0.5608 0.4289 0.4414 0.093 Uiso 1 1 calc GR . . . .
C38 C 0.7207(4) 0.7824(4) 0.54217(11) 0.0732(13) Uani 1 1 d . . . . .
H38A H 0.7749 0.8044 0.5247 0.110 Uiso 1 1 calc GR . . . .
H38B H 0.6524 0.7891 0.5301 0.110 Uiso 1 1 calc GR . . . .
H38C H 0.7325 0.7122 0.5490 0.110 Uiso 1 1 calc GR . . . .
C59 C 0.8167(5) 0.2270(3) 0.68764(14) 0.0909(19) Uani 1 1 d . . . . .
H59A H 0.8744 0.2293 0.7056 0.136 Uiso 1 1 calc GR . . . .
H59B H 0.7677 0.1744 0.6951 0.136 Uiso 1 1 calc GR . . . .
H59C H 0.7809 0.2917 0.6874 0.136 Uiso 1 1 calc GR . . . .
C21 C 0.4586(4) 0.6896(5) 0.75555(12) 0.0950(19) Uani 1 1 d . . . . .
H21A H 0.4566 0.7606 0.7487 0.142 Uiso 1 1 calc GR . . . .
H21B H 0.5085 0.6796 0.7761 0.142 Uiso 1 1 calc GR . . . .
H21C H 0.3894 0.6681 0.7638 0.142 Uiso 1 1 calc GR . . . .
H2 H 0.5198 0.4803 0.6422 0.050 Uiso 1 1 d . . . . .

loop_
_atom_site_aniso_label
_atom_site_aniso_U_11
_atom_site_aniso_U_22
_atom_site_aniso_U_33
_atom_site_aniso_U_23
_atom_site_aniso_U_13
_atom_site_aniso_U_12
P1 0.0184(3) 0.0247(3) 0.0245(3) -0.0058(2) -0.0014(2) 0.0020(2)
P2 0.0184(3) 0.0230(3) 0.0394(3) -0.0081(3) -0.0013(3) 0.0007(3)
N2 0.0158(9) 0.0211(10) 0.0295(10) -0.0048(8) 0.0004(8) 0.0005(8)
N1 0.0182(10) 0.0229(9) 0.0276(9) -0.0055(8) 0.0014(8) -0.0024(9)
N4 0.0221(10) 0.0235(10) 0.0300(10) -0.0065(8) -0.0068(9) 0.0013(9)
N3 0.0190(10) 0.0267(11) 0.0328(11) -0.0135(9) -0.0058(8) 0.0058(9)
C2 0.0179(11) 0.0225(11) 0.0162(9) 0.0017(8) 0.0003(8) -0.0017(10)
C27 0.0197(11) 0.0173(10) 0.0305(12) -0.0023(9) 0.0018(9) -0.0025(9)
C4 0.0180(11) 0.0214(11) 0.0225(10) 0.0015(9) -0.0020(9) -0.0003(10)
C3 0.0187(10) 0.0232(11) 0.0223(10) 0.0004(9) -0.0016(9) 0.0014(10)
C1 0.0168(10) 0.0220(11) 0.0213(10) 0.0012(9) -0.0003(9) -0.0013(9)
C58 0.0305(13) 0.0245(11) 0.0307(12) -0.0022(10) -0.0018(11) 0.0046(11)
C16 0.0218(11) 0.0250(11) 0.0285(12) -0.0063(10) 0.0019(10) 0.0021(10)
C53 0.0171(11) 0.0241(11) 0.0273(11) -0.0069(9) -0.0020(9) 0.0048(10)
C15 0.0165(11) 0.0203(11) 0.0305(11) -0.0053(9) 0.0021(9) 0.0025(9)
C6 0.0325(14) 0.0287(13) 0.0332(13) -0.0006(10) -0.0058(11) 0.0050(12)
C32 0.0221(12) 0.0339(13) 0.0359(13) 0.0022(11) -0.0003(11) -0.0028(12)
C42 0.0273(13) 0.0235(11) 0.0293(12) -0.0039(10) -0.0054(10) 0.0006(11)
C41 0.0209(11) 0.0206(11) 0.0307(12) -0.0059(9) -0.0071(10) -0.0002(10)
C28 0.0258(12) 0.0194(11) 0.0302(12) 0.0006(10) 0.0027(10) -0.0029(10)
C46 0.0251(12) 0.0288(13) 0.0335(12) -0.0053(11) -0.0018(10) -0.0050(11)
C7 0.0273(13) 0.0359(14) 0.0289(12) 0.0027(10) -0.0024(10) 0.0040(12)
C40 0.0333(15) 0.0260(13) 0.0519(16) -0.0145(12) -0.0147(13) 0.0081(12)
C20 0.0233(12) 0.0282(12) 0.0334(12) 0.0018(10) 0.0007(11) 0.0021(11)
C5 0.0321(13) 0.0268(12) 0.0286(12) -0.0037(10) -0.0058(11) 0.0060(12)
C37 0.0302(13) 0.0298(13) 0.0291(12) 0.0072(10) -0.0005(11) -0.0036(12)
C25 0.0275(13) 0.0405(15) 0.0271(12) -0.0012(11) -0.0013(11) 0.0002(12)
C63 0.0420(16) 0.0353(15) 0.0378(14) 0.0014(12) 0.0133(13) 0.0053(14)
C45 0.0226(13) 0.0426(16) 0.0472(16) -0.0108(13) -0.0003(12) -0.0048(13)
C54 0.0236(13) 0.0258(12) 0.0354(13) -0.0065(11) 0.0054(11) 0.0034(10)
C17 0.0202(11) 0.0383(14) 0.0377(13) -0.0103(11) -0.0046(11) -0.0020(12)
C11 0.0284(14) 0.0453(16) 0.0412(15) 0.0154(13) 0.0036(12) 0.0022(13)
C29 0.0328(14) 0.0290(13) 0.0349(13) 0.0059(11) 0.0077(12) -0.0029(12)
C19 0.0276(14) 0.0313(14) 0.0428(15) 0.0043(12) 0.0061(11) -0.0040(12)
C18 0.0201(12) 0.0341(14) 0.0513(16) -0.0085(13) 0.0036(12) -0.0055(11)
C43 0.0387(16) 0.0323(14) 0.0357(13) -0.0032(11) -0.0138(12) 0.0030(13)
C39 0.0283(14) 0.0403(16) 0.0532(17) -0.0279(14) -0.0075(13) 0.0047(13)
C12 0.0305(14) 0.0327(14) 0.0399(14) 0.0026(12) -0.0050(12) 0.0010(12)
C22 0.0281(14) 0.0485(17) 0.0377(14) 0.0110(13) -0.0013(12) -0.0007(13)
C44 0.0256(14) 0.0427(16) 0.0481(16) -0.0128(13) -0.0157(13) 0.0068(13)
C13 0.0282(14) 0.0319(14) 0.0453(16) -0.0192(12) 0.0051(12) -0.0049(12)
C57 0.0474(18) 0.0343(15) 0.0438(15) -0.0028(13) -0.0211(14) 0.0096(14)
C51 0.0366(16) 0.0462(17) 0.0354(14) 0.0089(13) -0.0002(12) -0.0013(14)
C10 0.0418(17) 0.062(2) 0.0280(12) 0.0064(13) 0.0054(12) 0.0016(16)
C31 0.0207(13) 0.0452(17) 0.0485(16) 0.0076(14) -0.0025(12) -0.0040(13)
C48 0.0361(15) 0.0421(16) 0.0450(16) 0.0058(14) 0.0012(13) -0.0083(14)
C34 0.0228(13) 0.0581(19) 0.0366(14) 0.0071(13) -0.0049(12) -0.0052(14)
C9 0.057(2) 0.0483(18) 0.0341(14) -0.0078(13) 0.0120(15) -0.0043(17)
C30 0.0229(13) 0.0405(16) 0.0523(17) 0.0064(14) 0.0115(12) -0.0037(12)
C8 0.0524(18) 0.0341(14) 0.0322(13) 0.0028(11) 0.0061(14) -0.0024(14)
C60 0.0473(17) 0.0323(15) 0.0415(15) 0.0054(12) 0.0071(14) 0.0007(14)
C56 0.0331(16) 0.0386(16) 0.074(2) -0.0126(16) -0.0274(16) 0.0031(14)
C36 0.0388(17) 0.0412(18) 0.081(2) 0.0201(17) -0.0108(17) 0.0009(16)
C55 0.0217(12) 0.0317(14) 0.0675(19) -0.0076(14) -0.0003(14) -0.0026(12)
C26 0.066(2) 0.056(2) 0.0303(14) -0.0044(14) -0.0035(15) -0.0028(19)
C47 0.062(2) 0.063(2) 0.0449(17) 0.0037(16) 0.0153(17) -0.017(2)
C23 0.050(2) 0.067(3) 0.069(2) 0.035(2) -0.0090(19) 0.002(2)
C33 0.0477(19) 0.084(3) 0.0397(16) -0.0100(18) -0.0115(16) -0.003(2)
C64 0.087(3) 0.052(2) 0.0405(17) 0.0012(15) 0.0242(19) 0.005(2)
C35 0.0324(15) 0.071(2) 0.0528(18) 0.0209(18) -0.0095(14) -0.0011(17)
C24 0.110(4) 0.0380(18) 0.0463(18) 0.0072(15) 0.023(2) 0.002(2)
C49 0.086(3) 0.0410(18) 0.067(2) 0.0111(18) 0.015(2) -0.003(2)
C62 0.092(3) 0.0366(18) 0.062(2) 0.0093(16) 0.024(2) -0.002(2)
C14 0.0262(16) 0.0427(19) 0.125(4) -0.049(2) -0.0020(19) 0.0008(15)
C61 0.061(2) 0.0278(15) 0.068(2) 0.0037(14) 0.0038(19) -0.0004(16)
C50 0.073(3) 0.055(2) 0.055(2) 0.0114(18) 0.0018(19) -0.024(2)
C52 0.074(3) 0.071(3) 0.0418(18) -0.0036(18) 0.0159(18) -0.003(2)
C38 0.073(3) 0.095(3) 0.052(2) -0.032(2) -0.023(2) 0.019(3)
C59 0.143(5) 0.050(2) 0.080(3) 0.005(2) 0.063(3) -0.002(3)
C21 0.102(4) 0.128(5) 0.055(2) -0.030(3) -0.039(3) 0.045(4)

loop_
_atom_type_symbol
_atom_type_description
_atom_type_scat_dispersion_real
_atom_type_scat_dispersion_imag
_atom_type_scat_source
C C 0.0181 0.0091 'International Tables Vol C Tables 4.2.6.8 and 6.1.1.4'
H H 0.0000 0.0000 'International Tables Vol C Tables 4.2.6.8 and 6.1.1.4'
N N 0.0311 0.0180 'International Tables Vol C Tables 4.2.6.8 and 6.1.1.4'
P P 0.2955 0.4335 'International Tables Vol C Tables 4.2.6.8 and 6.1.1.4'

loop_
_geom_angle_atom_site_label_1
_geom_angle_atom_site_label_2
_geom_angle_atom_site_label_3
_geom_angle
_geom_angle_site_symmetry_1
_geom_angle_site_symmetry_3
_geom_angle_publ_flag
C3 P1 C1 82.58(10) . . ?
C5 P1 C3 103.92(12) . . ?
C5 P1 C1 95.60(12) . . ?
C3 P2 H2 106.4 . . ?
C1 P2 C3 82.41(11) . . ?
C1 P2 H2 106.3 . . ?
C2 N2 C15 125.39(19) . . ?
C2 N2 C14 111.3(2) . . ?
C15 N2 C14 120.6(2) . . ?
C2 N1 C27 122.41(19) . . ?
C2 N1 C13 110.3(2) . . ?
C27 N1 C13 117.4(2) . . ?
C4 N4 C41 123.7(2) . . ?
C4 N4 C40 112.3(2) . . ?
C41 N4 C40 119.6(2) . . ?
C4 N3 C53 126.13(19) . . ?
C4 N3 C39 112.7(2) . . ?
C53 N3 C39 119.8(2) . . ?
N2 C2 N1 107.37(19) . . ?
C1 C2 N2 125.7(2) . . ?
C1 C2 N1 126.9(2) . . ?
C32 C27 N1 118.2(2) . . ?
C32 C27 C28 121.2(2) . . ?
C28 C27 N1 120.5(2) . . ?
N3 C4 N4 106.30(19) . . ?
C3 C4 N4 126.3(2) . . ?
C3 C4 N3 127.4(2) . . ?
P1 C3 P2 97.34(12) . . ?
C4 C3 P1 131.93(19) . . ?
C4 C3 P2 130.08(19) . . ?
P2 C1 P1 97.46(11) . . ?
C2 C1 P1 130.24(19) . . ?
C2 C1 P2 132.03(19) . . ?
C53 C58 C60 122.6(2) . . ?
C57 C58 C53 117.7(3) . . ?
C57 C58 C60 119.7(3) . . ?
C15 C16 C25 121.4(2) . . ?
C15 C16 C17 118.1(2) . . ?
C17 C16 C25 120.5(2) . . ?
C58 C53 N3 119.3(2) . . ?
C58 C53 C54 122.0(2) . . ?
C54 C53 N3 118.7(2) . . ?
C16 C15 N2 117.9(2) . . ?
C16 C15 C20 122.1(2) . . ?
C20 C15 N2 119.9(2) . . ?
C5 C6 C7 176.7(3) . . ?
C27 C32 C34 122.2(2) . . ?
C31 C32 C27 117.9(2) . . ?
C31 C32 C34 119.9(2) . . ?
C41 C42 C51 122.3(2) . . ?
C43 C42 C41 118.3(3) . . ?
C43 C42 C51 119.3(2) . . ?
C42 C41 N4 119.7(2) . . ?
C42 C41 C46 121.7(2) . . ?
C46 C41 N4 118.6(2) . . ?
C27 C28 C37 122.5(2) . . ?
C29 C28 C27 118.2(2) . . ?
C29 C28 C37 119.3(2) . . ?
C41 C46 C48 121.3(2) . . ?
C45 C46 C41 118.1(3) . . ?
C45 C46 C48 120.6(3) . . ?
C12 C7 C6 121.6(3) . . ?
C8 C7 C6 120.1(3) . . ?
C8 C7 C12 118.2(2) . . ?
N4 C40 H40A 110.9 . . ?
N4 C40 H40B 110.9 . . ?
N4 C40 C39 104.4(2) . . ?
H40A C40 H40B 108.9 . . ?
C39 C40 H40A 110.9 . . ?
C39 C40 H40B 110.9 . . ?
C15 C20 C22 122.8(2) . . ?
C19 C20 C15 117.2(2) . . ?
C19 C20 C22 120.0(2) . . ?
C6 C5 P1 168.3(2) . . ?
C28 C37 H37 107.2 . . ?
C28 C37 C36 111.3(2) . . ?
C36 C37 H37 107.2 . . ?
C38 C37 C28 112.0(3) . . ?
C38 C37 H37 107.2 . . ?
C38 C37 C36 111.6(3) . . ?
C16 C25 H25 107.4 . . ?
C16 C25 C26 113.1(2) . . ?
C26 C25 H25 107.4 . . ?
C24 C25 C16 111.4(2) . . ?
C24 C25 H25 107.4 . . ?
C24 C25 C26 109.8(3) . . ?
C54 C63 H63 108.0 . . ?
C54 C63 C64 110.4(3) . . ?
C54 C63 C62 112.8(3) . . ?
C64 C63 H63 108.0 . . ?
C64 C63 C62 109.4(3) . . ?
C62 C63 H63 108.0 . . ?
C46 C45 H45 119.6 . . ?
C44 C45 C46 120.7(3) . . ?
C44 C45 H45 119.6 . . ?
C53 C54 C63 120.6(2) . . ?
C55 C54 C53 117.9(3) . . ?
C55 C54 C63 121.5(3) . . ?
C16 C17 H17 119.6 . . ?
C18 C17 C16 120.8(3) . . ?
C18 C17 H17 119.6 . . ?
C12 C11 H11 119.9 . . ?
C10 C11 H11 119.9 . . ?
C10 C11 C12 120.2(3) . . ?
C28 C29 H29 119.3 . . ?
C30 C29 C28 121.4(2) . . ?
C30 C29 H29 119.3 . . ?
C20 C19 H19 119.3 . . ?
C18 C19 C20 121.4(3) . . ?
C18 C19 H19 119.3 . . ?
C17 C18 H18 119.9 . . ?
C19 C18 C17 120.2(3) . . ?
C19 C18 H18 119.9 . . ?
C42 C43 H43 119.6 . . ?
C44 C43 C42 120.8(3) . . ?
C44 C43 H43 119.6 . . ?
N3 C39 C40 104.1(2) . . ?
N3 C39 H39A 110.9 . . ?
N3 C39 H39B 110.9 . . ?
C40 C39 H39A 110.9 . . ?
C40 C39 H39B 110.9 . . ?
H39A C39 H39B 109.0 . . ?
C7 C12 H12 119.8 . . ?
C11 C12 C7 120.5(3) . . ?
C11 C12 H12 119.8 . . ?
C20 C22 H22 108.1 . . ?
C20 C22 C21 111.1(3) . . ?
C23 C22 C20 111.7(3) . . ?
C23 C22 H22 108.1 . . ?
C23 C22 C21 109.5(4) . . ?
C21 C22 H22 108.1 . . ?
C45 C44 H44 119.8 . . ?
C43 C44 C45 120.4(3) . . ?
C43 C44 H44 119.8 . . ?
N1 C13 H13A 110.7 . . ?
N1 C13 H13B 110.7 . . ?
N1 C13 C14 105.1(2) . . ?
H13A C13 H13B 108.8 . . ?
C14 C13 H13A 110.7 . . ?
C14 C13 H13B 110.7 . . ?
C58 C57 H57 119.5 . . ?
C56 C57 C58 120.9(3) . . ?
C56 C57 H57 119.5 . . ?
C42 C51 H51 107.8 . . ?
C42 C51 C50 110.4(3) . . ?
C42 C51 C52 111.8(3) . . ?
C50 C51 H51 107.8 . . ?
C50 C51 C52 111.0(3) . . ?
C52 C51 H51 107.8 . . ?
C11 C10 H10 119.9 . . ?
C11 C10 C9 120.2(3) . . ?
C9 C10 H10 119.9 . . ?
C32 C31 H31 119.2 . . ?
C30 C31 C32 121.5(3) . . ?
C30 C31 H31 119.2 . . ?
C46 C48 H48 107.8 . . ?
C46 C48 C47 113.3(3) . . ?
C46 C48 C49 110.0(3) . . ?
C47 C48 H48 107.8 . . ?
C47 C48 C49 109.9(3) . . ?
C49 C48 H48 107.8 . . ?
C32 C34 H34 107.8 . . ?
C32 C34 C33 110.5(3) . . ?
C32 C34 C35 112.2(3) . . ?
C33 C34 H34 107.8 . . ?
C33 C34 C35 110.6(3) . . ?
C35 C34 H34 107.8 . . ?
C10 C9 H9 119.9 . . ?
C10 C9 C8 120.3(3) . . ?
C8 C9 H9 119.9 . . ?
C29 C30 H30 120.1 . . ?
C31 C30 C29 119.7(3) . . ?
C31 C30 H30 120.1 . . ?
C7 C8 H8 119.7 . . ?
C9 C8 C7 120.6(3) . . ?
C9 C8 H8 119.7 . . ?
C58 C60 H60 107.8 . . ?
C58 C60 C61 111.0(3) . . ?
C58 C60 C59 112.3(3) . . ?
C61 C60 H60 107.8 . . ?
C61 C60 C59 110.0(3) . . ?
C59 C60 H60 107.8 . . ?
C57 C56 H56 119.7 . . ?
C57 C56 C55 120.5(3) . . ?
C55 C56 H56 119.7 . . ?
C37 C36 H36A 109.5 . . ?
C37 C36 H36B 109.5 . . ?
C37 C36 H36C 109.5 . . ?
H36A C36 H36B 109.5 . . ?
H36A C36 H36C 109.5 . . ?
H36B C36 H36C 109.5 . . ?
C54 C55 H55 119.5 . . ?
C56 C55 C54 121.0(3) . . ?
C56 C55 H55 119.5 . . ?
C25 C26 H26A 109.5 . . ?
C25 C26 H26B 109.5 . . ?
C25 C26 H26C 109.5 . . ?
H26A C26 H26B 109.5 . . ?
H26A C26 H26C 109.5 . . ?
H26B C26 H26C 109.5 . . ?
C48 C47 H47A 109.5 . . ?
C48 C47 H47B 109.5 . . ?
C48 C47 H47C 109.5 . . ?
H47A C47 H47B 109.5 . . ?
H47A C47 H47C 109.5 . . ?
H47B C47 H47C 109.5 . . ?
C22 C23 H23A 109.5 . . ?
C22 C23 H23B 109.5 . . ?
C22 C23 H23C 109.5 . . ?
H23A C23 H23B 109.5 . . ?
H23A C23 H23C 109.5 . . ?
H23B C23 H23C 109.5 . . ?
C34 C33 H33A 109.5 . . ?
C34 C33 H33B 109.5 . . ?
C34 C33 H33C 109.5 . . ?
H33A C33 H33B 109.5 . . ?
H33A C33 H33C 109.5 . . ?
H33B C33 H33C 109.5 . . ?
C63 C64 H64A 109.5 . . ?
C63 C64 H64B 109.5 . . ?
C63 C64 H64C 109.5 . . ?
H64A C64 H64B 109.5 . . ?
H64A C64 H64C 109.5 . . ?
H64B C64 H64C 109.5 . . ?
C34 C35 H35A 109.5 . . ?
C34 C35 H35B 109.5 . . ?
C34 C35 H35C 109.5 . . ?
H35A C35 H35B 109.5 . . ?
H35A C35 H35C 109.5 . . ?
H35B C35 H35C 109.5 . . ?
C25 C24 H24A 109.5 . . ?
C25 C24 H24B 109.5 . . ?
C25 C24 H24C 109.5 . . ?
H24A C24 H24B 109.5 . . ?
H24A C24 H24C 109.5 . . ?
H24B C24 H24C 109.5 . . ?
C48 C49 H49A 109.5 . . ?
C48 C49 H49B 109.5 . . ?
C48 C49 H49C 109.5 . . ?
H49A C49 H49B 109.5 . . ?
H49A C49 H49C 109.5 . . ?
H49B C49 H49C 109.5 . . ?
C63 C62 H62A 109.5 . . ?
C63 C62 H62B 109.5 . . ?
C63 C62 H62C 109.5 . . ?
H62A C62 H62B 109.5 . . ?
H62A C62 H62C 109.5 . . ?
H62B C62 H62C 109.5 . . ?
N2 C14 C13 105.3(3) . . ?
N2 C14 H14A 110.7 . . ?
N2 C14 H14B 110.7 . . ?
C13 C14 H14A 110.7 . . ?
C13 C14 H14B 110.7 . . ?
H14A C14 H14B 108.8 . . ?
C60 C61 H61A 109.5 . . ?
C60 C61 H61B 109.5 . . ?
C60 C61 H61C 109.5 . . ?
H61A C61 H61B 109.5 . . ?
H61A C61 H61C 109.5 . . ?
H61B C61 H61C 109.5 . . ?
C51 C50 H50A 109.5 . . ?
C51 C50 H50B 109.5 . . ?
C51 C50 H50C 109.5 . . ?
H50A C50 H50B 109.5 . . ?
H50A C50 H50C 109.5 . . ?
H50B C50 H50C 109.5 . . ?
C51 C52 H52A 109.5 . . ?
C51 C52 H52B 109.5 . . ?
C51 C52 H52C 109.5 . . ?
H52A C52 H52B 109.5 . . ?
H52A C52 H52C 109.5 . . ?
H52B C52 H52C 109.5 . . ?
C37 C38 H38A 109.5 . . ?
C37 C38 H38B 109.5 . . ?
C37 C38 H38C 109.5 . . ?
H38A C38 H38B 109.5 . . ?
H38A C38 H38C 109.5 . . ?
H38B C38 H38C 109.5 . . ?
C60 C59 H59A 109.5 . . ?
C60 C59 H59B 109.5 . . ?
C60 C59 H59C 109.5 . . ?
H59A C59 H59B 109.5 . . ?
H59A C59 H59C 109.5 . . ?
H59B C59 H59C 109.5 . . ?
C22 C21 H21A 109.5 . . ?
C22 C21 H21B 109.5 . . ?
C22 C21 H21C 109.5 . . ?
H21A C21 H21B 109.5 . . ?
H21A C21 H21C 109.5 . . ?
H21B C21 H21C 109.5 . . ?

loop_
_geom_bond_atom_site_label_1
_geom_bond_atom_site_label_2
_geom_bond_distance
_geom_bond_site_symmetry_2
_geom_bond_publ_flag
P1 C3 1.826(2) . ?
P1 C1 1.827(2) . ?
P1 C5 1.811(3) . ?
P2 C3 1.832(2) . ?
P2 C1 1.827(2) . ?
P2 H2 1.4820 . ?
N2 C2 1.383(3) . ?
N2 C15 1.432(3) . ?
N2 C14 1.447(4) . ?
N1 C2 1.394(3) . ?
N1 C27 1.439(3) . ?
N1 C13 1.464(3) . ?
N4 C4 1.390(3) . ?
N4 C41 1.427(3) . ?
N4 C40 1.455(3) . ?
N3 C4 1.381(3) . ?
N3 C53 1.425(3) . ?
N3 C39 1.459(3) . ?
C2 C1 1.349(3) . ?
C27 C32 1.402(4) . ?
C27 C28 1.403(4) . ?
C4 C3 1.359(3) . ?
C58 C53 1.399(4) . ?
C58 C57 1.396(4) . ?
C58 C60 1.515(4) . ?
C16 C15 1.398(3) . ?
C16 C25 1.519(4) . ?
C16 C17 1.398(4) . ?
C53 C54 1.403(4) . ?
C15 C20 1.403(4) . ?
C6 C7 1.435(4) . ?
C6 C5 1.194(4) . ?
C32 C31 1.398(4) . ?
C32 C34 1.510(4) . ?
C42 C41 1.397(4) . ?
C42 C43 1.393(4) . ?
C42 C51 1.521(4) . ?
C41 C46 1.402(4) . ?
C28 C37 1.516(4) . ?
C28 C29 1.391(4) . ?
C46 C45 1.396(4) . ?
C46 C48 1.518(4) . ?
C7 C12 1.400(4) . ?
C7 C8 1.396(4) . ?
C40 H40A 0.9700 . ?
C40 H40B 0.9700 . ?
C40 C39 1.499(4) . ?
C20 C19 1.401(4) . ?
C20 C22 1.524(4) . ?
C37 H37 0.9800 . ?
C37 C36 1.523(4) . ?
C37 C38 1.498(4) . ?
C25 H25 0.9800 . ?
C25 C26 1.522(4) . ?
C25 C24 1.516(5) . ?
C63 H63 0.9800 . ?
C63 C54 1.520(4) . ?
C63 C64 1.531(4) . ?
C63 C62 1.535(5) . ?
C45 H45 0.9300 . ?
C45 C44 1.383(5) . ?
C54 C55 1.387(4) . ?
C17 H17 0.9300 . ?
C17 C18 1.380(4) . ?
C11 H11 0.9300 . ?
C11 C12 1.385(4) . ?
C11 C10 1.372(5) . ?
C29 H29 0.9300 . ?
C29 C30 1.376(4) . ?
C19 H19 0.9300 . ?
C19 C18 1.378(4) . ?
C18 H18 0.9300 . ?
C43 H43 0.9300 . ?
C43 C44 1.380(5) . ?
C39 H39A 0.9700 . ?
C39 H39B 0.9700 . ?
C12 H12 0.9300 . ?
C22 H22 0.9800 . ?
C22 C23 1.517(5) . ?
C22 C21 1.531(5) . ?
C44 H44 0.9300 . ?
C13 H13A 0.9700 . ?
C13 H13B 0.9700 . ?
C13 C14 1.465(4) . ?
C57 H57 0.9300 . ?
C57 C56 1.374(5) . ?
C51 H51 0.9800 . ?
C51 C50 1.525(5) . ?
C51 C52 1.532(5) . ?
C10 H10 0.9300 . ?
C10 C9 1.376(5) . ?
C31 H31 0.9300 . ?
C31 C30 1.374(4) . ?
C48 H48 0.9800 . ?
C48 C47 1.527(5) . ?
C48 C49 1.539(5) . ?
C34 H34 0.9800 . ?
C34 C33 1.526(5) . ?
C34 C35 1.532(5) . ?
C9 H9 0.9300 . ?
C9 C8 1.382(4) . ?
C30 H30 0.9300 . ?
C8 H8 0.9300 . ?
C60 H60 0.9800 . ?
C60 C61 1.527(4) . ?
C60 C59 1.529(5) . ?
C56 H56 0.9300 . ?
C56 C55 1.380(5) . ?
C36 H36A 0.9600 . ?
C36 H36B 0.9600 . ?
C36 H36C 0.9600 . ?
C55 H55 0.9300 . ?
C26 H26A 0.9600 . ?
C26 H26B 0.9600 . ?
C26 H26C 0.9600 . ?
C47 H47A 0.9600 . ?
C47 H47B 0.9600 . ?
C47 H47C 0.9600 . ?
C23 H23A 0.9600 . ?
C23 H23B 0.9600 . ?
C23 H23C 0.9600 . ?
C33 H33A 0.9600 . ?
C33 H33B 0.9600 . ?
C33 H33C 0.9600 . ?
C64 H64A 0.9600 . ?
C64 H64B 0.9600 . ?
C64 H64C 0.9600 . ?
C35 H35A 0.9600 . ?
C35 H35B 0.9600 . ?
C35 H35C 0.9600 . ?
C24 H24A 0.9600 . ?
C24 H24B 0.9600 . ?
C24 H24C 0.9600 . ?
C49 H49A 0.9600 . ?
C49 H49B 0.9600 . ?
C49 H49C 0.9600 . ?
C62 H62A 0.9600 . ?
C62 H62B 0.9600 . ?
C62 H62C 0.9600 . ?
C14 H14A 0.9700 . ?
C14 H14B 0.9700 . ?
C61 H61A 0.9600 . ?
C61 H61B 0.9600 . ?
C61 H61C 0.9600 . ?
C50 H50A 0.9600 . ?
C50 H50B 0.9600 . ?
C50 H50C 0.9600 . ?
C52 H52A 0.9600 . ?
C52 H52B 0.9600 . ?
C52 H52C 0.9600 . ?
C38 H38A 0.9600 . ?
C38 H38B 0.9600 . ?
C38 H38C 0.9600 . ?
C59 H59A 0.9600 . ?
C59 H59B 0.9600 . ?
C59 H59C 0.9600 . ?
C21 H21A 0.9600 . ?
C21 H21B 0.9600 . ?
C21 H21C 0.9600 . ?
